data_4349698
loop_
_publ_author_name
'Wright, Christopher M. R.'
'Williams, Thomas J.'
'Turner, Zo\"e R.'
'Buffet, Jean-Charles'
'O'Hare, Dermot'

_publ_section_title
;
 Selective ethylene oligomerisation using supported tungsten mono-imido
 catalysts
;
_journal_issue 6
_journal_name_full 'Inorganic Chemistry Frontiers'
_journal_page_first 1048
_journal_paper_doi 10.1039/C7QI00128B
_journal_volume 4
_journal_year 2017
_chemical_formula_moiety 'C11 H18 Cl N W'
_chemical_formula_sum 'C11 H18 Cl N W'
_chemical_formula_weight 383.56
_chemical_properties_physical ', Air-sensitive,Moisture-sensitive'
_space_group_crystal_system monoclinic
_space_group_IT_number 14
_space_group_name_Hall '-P 2ybc'
_space_group_name_H-M_alt 'P 1 21/c 1'
_atom_sites_solution_hydrogens geom
_audit_block_doi 10.5517/ccdc.csd.cc1mzdss
_audit_creation_method SHELXL-2014
_audit_update_record
;
2016-11-23 deposited with the CCDC.
2017-05-10 downloaded from the CCDC.
;
_cell_angle_alpha 90
_cell_angle_beta 110.4730(10)
_cell_angle_gamma 90
_cell_formula_units_Z 4
_cell_length_a 10.4810(2)
_cell_length_b 10.8951(3)
_cell_length_c 12.1474(3)
_cell_measurement_reflns_used 19444
_cell_measurement_temperature 150(2)
_cell_measurement_theta_max 27.485
_cell_measurement_theta_min 5.097
_cell_volume 1299.52(5)
_computing_cell_refinement 'HKL Scalepack (Otwinowski & Minor 1997)'
_computing_data_collection 'Collect (Nonius BV, 1997-2000)'
_computing_data_reduction 'HKL Denzo and Scalepack (Otwinowski & Minor 1997)'
_computing_molecular_graphics 'Ortep-3 for Windows (Farrugia, 1997)'
_computing_publication_material 'WinGX publication routines (Farrugia, 1999)'
_computing_structure_refinement 'SHELXL-2014 (Sheldrick, 2014)'
_computing_structure_solution
;
SHELXS-G. M. Sheldrick, Acta Crystallogr., Sect. A: Found. Crystallogr., 2008, 64, 112-122.
;
_diffrn_ambient_temperature 150(2)
_diffrn_detector_area_resol_mean 9
_diffrn_measured_fraction_theta_full 0.991
_diffrn_measured_fraction_theta_max 0.992
_diffrn_measurement_device '95mm CCD camera on \k-goniostat'
_diffrn_measurement_device_type KappaCCD
_diffrn_measurement_method CCD
_diffrn_radiation_source 'fine-focus sealed tube'
_diffrn_radiation_type MoK\a
_diffrn_radiation_wavelength 0.71073
_diffrn_reflns_av_R_equivalents 0.0274
_diffrn_reflns_av_unetI/netI 0.0396
_diffrn_reflns_Laue_measured_fraction_full 0.991
_diffrn_reflns_Laue_measured_fraction_max 0.992
_diffrn_reflns_limit_h_max 13
_diffrn_reflns_limit_h_min -13
_diffrn_reflns_limit_k_max 14
_diffrn_reflns_limit_k_min -14
_diffrn_reflns_limit_l_max 15
_diffrn_reflns_limit_l_min -15
_diffrn_reflns_number 5749
_diffrn_reflns_point_group_measured_fraction_full 0.991
_diffrn_reflns_point_group_measured_fraction_max 0.992
_diffrn_reflns_theta_full 25.242
_diffrn_reflns_theta_max 27.496
_diffrn_reflns_theta_min 5.181
_exptl_absorpt_coefficient_mu 9.060
_exptl_absorpt_correction_T_max 1.000
_exptl_absorpt_correction_T_min 0.708
_exptl_absorpt_correction_type multi-scan
_exptl_absorpt_process_details
;
Multi-scan from symmetry-related measurements using
Sortav (Blessing 1995)
;
_exptl_crystal_colour 'pale yellow'
_exptl_crystal_density_diffrn 1.960
_exptl_crystal_description irregular
_exptl_crystal_F_000 728
_exptl_crystal_recrystallization_method 'Re-crystallisation from solvent: hexane'
_exptl_crystal_size_max 0.100
_exptl_crystal_size_mid 0.070
_exptl_crystal_size_min 0.050
_refine_diff_density_max 2.281
_refine_diff_density_min -1.692
_refine_diff_density_rms 0.183
_refine_ls_extinction_method none
_refine_ls_goodness_of_fit_ref 1.059
_refine_ls_hydrogen_treatment constr
_refine_ls_matrix_type full
_refine_ls_number_parameters 132
_refine_ls_number_reflns 2964
_refine_ls_number_restraints 0
_refine_ls_restrained_S_all 1.059
_refine_ls_R_factor_all 0.0413
_refine_ls_R_factor_gt 0.0320
_refine_ls_shift/su_max 0.001
_refine_ls_shift/su_mean 0.000
_refine_ls_structure_factor_coef Fsqd
_refine_ls_weighting_details 'w=1/[\s^2^(Fo^2^)+(0.0455P)^2^] where P=(Fo^2^+2Fc^2^)/3'
_refine_ls_weighting_scheme calc
_refine_ls_wR_factor_gt 0.0752
_refine_ls_wR_factor_ref 0.0794
_reflns_Friedel_coverage 0.000
_reflns_number_gt 2473
_reflns_number_total 2964
_reflns_threshold_expression 'I > 2\s(I)'
_cod_data_source_file c7qi00128b2.cif
_cod_data_source_block 024ZRT16
_cod_original_cell_volume 1299.51(5)
_cod_original_sg_symbol_H-M 'P 21/c'
_cod_database_code 4349698
_shelx_space_group_comment
;
The symmetry employed for this shelxl refinement is uniquely defined
by the following loop, which should always be used as a source of
symmetry information in preference to the above space-group names.
They are only intended as comments.
;
_shelx_estimated_absorpt_t_min 0.464
_shelx_estimated_absorpt_t_max 0.660
_shelxl_version_number 2014-3

loop_
_space_group_symop_operation_xyz
'x, y, z'
'-x, y+1/2, -z+1/2'
'-x, -y, -z'
'x, -y-1/2, z-1/2'

loop_
_atom_site_label
_atom_site_type_symbol
_atom_site_fract_x
_atom_site_fract_y
_atom_site_fract_z
_atom_site_U_iso_or_equiv
_atom_site_adp_type
_atom_site_occupancy
_atom_site_site_symmetry_order
_atom_site_calc_flag
_atom_site_refinement_flags_posn
_atom_site_refinement_flags_adp
C1 C 0.0727(4) 0.1021(4) 0.6384(4) 0.0263(10) Uani 1 1 d . .
C2 C -0.0153(5) 0.0534(4) 0.6903(5) 0.0349(12) Uani 1 1 d . .
C3 C -0.1514(6) 0.0894(5) 0.6461(5) 0.0431(13) Uani 1 1 d . .
H3 H -0.2131 0.0591 0.6812 0.052 Uiso 1 1 calc R U
C4 C -0.1978(5) 0.1694(5) 0.5509(5) 0.0445(14) Uani 1 1 d . .
H4 H -0.2913 0.1919 0.5207 0.053 Uiso 1 1 calc R U
C5 C -0.1102(5) 0.2159(5) 0.5009(4) 0.0394(13) Uani 1 1 d . .
H5 H -0.1436 0.2707 0.4363 0.047 Uiso 1 1 calc R U
C6 C 0.0266(5) 0.1848(4) 0.5422(4) 0.0323(11) Uani 1 1 d . .
C7 C 0.0329(6) -0.0368(5) 0.7915(6) 0.0470(15) Uani 1 1 d . .
H7A H 0.0534 -0.1158 0.7627 0.070 Uiso 1 1 calc R U
H7B H -0.0387 -0.0481 0.8251 0.070 Uiso 1 1 calc R U
H7C H 0.1151 -0.0049 0.8519 0.070 Uiso 1 1 calc R U
C8 C 0.1228(5) 0.2371(5) 0.4878(4) 0.0460(14) Uani 1 1 d . .
H8A H 0.0732 0.2929 0.4239 0.069 Uiso 1 1 calc R U
H8B H 0.1628 0.1703 0.4565 0.069 Uiso 1 1 calc R U
H8C H 0.1954 0.2823 0.5475 0.069 Uiso 1 1 calc R U
C9 C 0.3917(6) 0.2072(5) 0.8591(5) 0.0405(13) Uani 1 1 d . .
H9A H 0.3134 0.2602 0.8198 0.061 Uiso 1 1 calc R U
H9B H 0.4761 0.2528 0.8710 0.061 Uiso 1 1 calc R U
H9C H 0.3887 0.1809 0.9353 0.061 Uiso 1 1 calc R U
C10 C 0.4403(5) 0.0648(4) 0.6047(4) 0.0324(11) Uani 1 1 d . .
H10A H 0.3581 0.0691 0.5343 0.049 Uiso 1 1 calc R U
H10B H 0.4938 -0.0074 0.5999 0.049 Uiso 1 1 calc R U
H10C H 0.4950 0.1391 0.6100 0.049 Uiso 1 1 calc R U
C11 C 0.3683(6) -0.1250(5) 0.8149(5) 0.0404(12) Uani 1 1 d . .
H11A H 0.3755 -0.1206 0.8974 0.061 Uiso 1 1 calc R U
H11B H 0.4416 -0.1768 0.8081 0.061 Uiso 1 1 calc R U
H11C H 0.2800 -0.1603 0.7680 0.061 Uiso 1 1 calc R U
Cl1 Cl 0.62694(14) 0.03487(14) 0.86715(13) 0.0458(4) Uani 1 1 d . .
N1 N 0.2100(4) 0.0717(3) 0.6832(3) 0.0259(9) Uani 1 1 d . .
W1 W 0.38507(2) 0.05149(2) 0.75354(2) 0.02466(10) Uani 1 1 d . .

loop_
_atom_site_aniso_label
_atom_site_aniso_U_11
_atom_site_aniso_U_22
_atom_site_aniso_U_33
_atom_site_aniso_U_23
_atom_site_aniso_U_13
_atom_site_aniso_U_12
C1 0.022(2) 0.027(2) 0.027(2) -0.0067(19) 0.0046(18) 0.0013(18)
C2 0.030(3) 0.035(3) 0.038(3) -0.004(2) 0.010(2) 0.0016(19)
C3 0.035(3) 0.044(3) 0.052(3) -0.009(3) 0.018(3) -0.002(3)
C4 0.028(3) 0.045(3) 0.050(3) -0.018(3) -0.001(2) 0.007(2)
C5 0.039(3) 0.034(3) 0.034(3) -0.005(2) 0.000(2) 0.011(2)
C6 0.036(3) 0.026(2) 0.029(2) -0.0024(19) 0.005(2) 0.006(2)
C7 0.037(3) 0.051(4) 0.059(4) 0.008(3) 0.025(3) 0.002(3)
C8 0.048(3) 0.046(3) 0.039(3) 0.015(3) 0.009(3) 0.009(3)
C9 0.043(3) 0.040(3) 0.034(3) -0.017(2) 0.007(2) -0.002(2)
C10 0.035(3) 0.039(3) 0.027(3) -0.003(2) 0.016(2) -0.001(2)
C11 0.045(3) 0.033(3) 0.043(3) 0.009(2) 0.014(2) 0.001(2)
Cl1 0.0274(7) 0.0633(9) 0.0392(7) -0.0042(6) 0.0024(6) 0.0038(6)
N1 0.035(2) 0.0196(18) 0.025(2) -0.0014(15) 0.0126(18) -0.0016(16)
W1 0.02521(14) 0.02666(14) 0.02115(13) -0.00117(7) 0.00690(9) 0.00056(7)

loop_
_atom_type_symbol
_atom_type_description
_atom_type_scat_dispersion_real
_atom_type_scat_dispersion_imag
_atom_type_scat_source
C C 0.0033 0.0016 'International Tables Vol C Tables 4.2.6.8 and 6.1.1.4'
H H 0.0000 0.0000 'International Tables Vol C Tables 4.2.6.8 and 6.1.1.4'
Cl Cl 0.1484 0.1585 'International Tables Vol C Tables 4.2.6.8 and 6.1.1.4'
N N 0.0061 0.0033 'International Tables Vol C Tables 4.2.6.8 and 6.1.1.4'
W W -0.8490 6.8722 'International Tables Vol C Tables 4.2.6.8 and 6.1.1.4'

loop_
_citation_id
_citation_doi
_citation_year
1 10.1039/C7QI00128B 2017

loop_
_geom_angle_atom_site_label_1
_geom_angle_atom_site_label_2
_geom_angle_atom_site_label_3
_geom_angle
N1 C1 C2 119.4(4)
N1 C1 C6 118.8(4)
C2 C1 C6 121.7(4)
C1 C2 C3 118.0(5)
C1 C2 C7 121.9(5)
C3 C2 C7 120.1(5)
C4 C3 C2 120.7(5)
C4 C3 H3 119.7
C2 C3 H3 119.7
C5 C4 C3 120.5(5)
C5 C4 H4 119.7
C3 C4 H4 119.7
C4 C5 C6 121.4(5)
C4 C5 H5 119.3
C6 C5 H5 119.3
C5 C6 C1 117.7(5)
C5 C6 C8 121.2(5)
C1 C6 C8 121.1(4)
C2 C7 H7A 109.5
C2 C7 H7B 109.5
H7A C7 H7B 109.5
C2 C7 H7C 109.5
H7A C7 H7C 109.5
H7B C7 H7C 109.5
C6 C8 H8A 109.5
C6 C8 H8B 109.5
H8A C8 H8B 109.5
C6 C8 H8C 109.5
H8A C8 H8C 109.5
H8B C8 H8C 109.5
W1 C9 H9A 109.5
W1 C9 H9B 109.5
H9A C9 H9B 109.5
W1 C9 H9C 109.5
H9A C9 H9C 109.5
H9B C9 H9C 109.5
W1 C10 H10A 109.5
W1 C10 H10B 109.5
H10A C10 H10B 109.5
W1 C10 H10C 109.5
H10A C10 H10C 109.5
H10B C10 H10C 109.5
W1 C11 H11A 109.5
W1 C11 H11B 109.5
H11A C11 H11B 109.5
W1 C11 H11C 109.5
H11A C11 H11C 109.5
H11B C11 H11C 109.5
C1 N1 W1 171.7(3)
N1 W1 C10 97.5(2)
N1 W1 C11 94.90(19)
C10 W1 C11 117.1(2)
N1 W1 C9 90.08(19)
C10 W1 C9 120.6(2)
C11 W1 C9 120.7(2)
N1 W1 Cl1 174.45(13)
C10 W1 Cl1 86.95(15)
C11 W1 Cl1 85.99(16)
C9 W1 Cl1 84.77(15)

loop_
_geom_bond_atom_site_label_1
_geom_bond_atom_site_label_2
_geom_bond_distance
C1 N1 1.389(6)
C1 C2 1.392(7)
C1 C6 1.419(7)
C2 C3 1.393(8)
C2 C7 1.516(7)
C3 C4 1.392(8)
C3 H3 0.9500
C4 C5 1.364(8)
C4 H4 0.9500
C5 C6 1.385(7)
C5 H5 0.9500
C6 C8 1.498(7)
C7 H7A 0.9800
C7 H7B 0.9800
C7 H7C 0.9800
C8 H8A 0.9800
C8 H8B 0.9800
C8 H8C 0.9800
C9 W1 2.113(5)
C9 H9A 0.9800
C9 H9B 0.9800
C9 H9C 0.9800
C10 W1 2.088(5)
C10 H10A 0.9800
C10 H10B 0.9800
C10 H10C 0.9800
C11 W1 2.092(5)
C11 H11A 0.9800
C11 H11B 0.9800
C11 H11C 0.9800
Cl1 W1 2.4324(14)
N1 W1 1.746(4)

loop_
_geom_torsion_atom_site_label_1
_geom_torsion_atom_site_label_2
_geom_torsion_atom_site_label_3
_geom_torsion_atom_site_label_4
_geom_torsion
N1 C1 C2 C3 177.6(4)
C6 C1 C2 C3 -0.8(7)
N1 C1 C2 C7 -2.8(7)
C6 C1 C2 C7 178.8(5)
C1 C2 C3 C4 1.5(8)
C7 C2 C3 C4 -178.1(5)
C2 C3 C4 C5 -1.3(8)
C3 C4 C5 C6 0.3(8)
C4 C5 C6 C1 0.4(7)
C4 C5 C6 C8 -179.3(5)
N1 C1 C6 C5 -178.5(4)
C2 C1 C6 C5 -0.1(7)
N1 C1 C6 C8 1.2(7)
C2 C1 C6 C8 179.6(5)
